data_4116089
loop_
_publ_author_name
'Miriam V. Bennett'
'Matthew P. Shores'
'Laurance G. Beauvais'
'Jeffrey R. Long'

_publ_contact_author
;
        Jeffrey R. Long
        Department of Chemistry
        University of California, Berkeley
        United States of America
;
_publ_contact_author_email jlong@cchem.berkeley.edu
_publ_contact_author_fax '510 643-3832'
_publ_contact_author_phone '510 642-0860'
_publ_section_title
;
 Expansion of the Porous Solid Na2Zn3[Fe(CN)6]2.9H2O: Enhanced
 Ion-Exchange Capacity in Na2Zn3[Re6Se8(CN)6]2.24H2O
;
_journal_name_full 'Journal of the American Chemical Society'
_journal_page_first 6664
_journal_page_last 6668
_journal_paper_doi 10.1021/ja000593d
_journal_volume 122
_journal_year 2000
_chemical_compound_source synthetic
_chemical_formula_structural '[Zn(H2O)6]Zn3[Re6Se8(CN)6]2 18H2O'
_chemical_formula_sum 'C12 H48 N12 O24 Re12 Se16 Zn4'
_chemical_formula_weight 4503.86
_chemical_name_systematic
;
 ?
;
_space_group_IT_number 167
_symmetry_cell_setting rhombohedral
_symmetry_space_group_name_Hall '-R 3 2"c'
_symmetry_space_group_name_H-M 'R -3 c :H'
_atom_sites_solution_hydrogens geom
_atom_sites_solution_primary direct
_atom_sites_solution_secondary difmap
_audit_creation_method SHELXL
_cell_angle_alpha 90.00
_cell_angle_beta 90.00
_cell_angle_gamma 120.00
_cell_formula_units_Z 6
_cell_length_a 17.1915(12)
_cell_length_b 17.1915(12)
_cell_length_c 49.369(5)
_cell_measurement_temperature 293(2)
_cell_volume 12636.1(18)
_computing_structure_refinement 'SHELXL-93 (Sheldrick, 1993)'
_computing_structure_solution 'SHELXS-86 (Sheldrick, 1990)'
_diffrn_ambient_temperature 293(2)
_diffrn_radiation_monochromator graphite
_diffrn_radiation_source 'fine-focus sealed tube'
_diffrn_radiation_type MoK\a
_diffrn_radiation_wavelength 0.71073
_diffrn_reflns_av_R_equivalents 0.0501
_diffrn_reflns_av_sigmaI/netI 0.0382
_diffrn_reflns_limit_h_max 19
_diffrn_reflns_limit_h_min -20
_diffrn_reflns_limit_k_max 20
_diffrn_reflns_limit_k_min -18
_diffrn_reflns_limit_l_max 44
_diffrn_reflns_limit_l_min -59
_diffrn_reflns_number 17983
_diffrn_reflns_theta_max 25.68
_diffrn_reflns_theta_min 1.60
_exptl_absorpt_coefficient_mu 25.241
_exptl_absorpt_correction_type multi-scan
_exptl_absorpt_process_details 'Blessing, Acta Cryst. (1995) A51 33-38'
_exptl_crystal_colour orange
_exptl_crystal_density_diffrn 3.551
_exptl_crystal_description block
_exptl_crystal_F_000 11760
_exptl_crystal_size_max 0.13
_exptl_crystal_size_mid 0.06
_exptl_crystal_size_min 0.04
_refine_diff_density_max 1.383
_refine_diff_density_min -1.476
_refine_diff_density_rms 0.249
_refine_ls_extinction_method none
_refine_ls_goodness_of_fit_all 0.949
_refine_ls_goodness_of_fit_obs 1.102
_refine_ls_matrix_type full
_refine_ls_number_parameters 115
_refine_ls_number_reflns 2533
_refine_ls_number_restraints 2
_refine_ls_restrained_S_all 0.948
_refine_ls_restrained_S_obs 1.101
_refine_ls_R_factor_all 0.0525
_refine_ls_R_factor_obs 0.0278
_refine_ls_shift/esd_max -0.002
_refine_ls_shift/esd_mean 0.000
_refine_ls_structure_factor_coef Fsqd
_refine_ls_weighting_details 'w=1/[\s^2^(Fo^2^)+(0.0402P)^2^+0.0000P] where P=(Fo^2^+2Fc^2^)/3'
_refine_ls_weighting_scheme calc
_refine_ls_wR_factor_all 0.0732
_refine_ls_wR_factor_obs 0.0687
_reflns_number_observed 1688
_reflns_number_total 2533
_reflns_observed_criterion >2sigma(I)
_cod_data_source_file ja000593d_2.cif
_cod_data_source_block compound2
_cod_depositor_comments
;
The following automatic conversions were performed:

'_refine_ls_weighting_scheme' value 'calc
w=1/[\s^2^(Fo^2^)+(0.0402P)^2^+0.0000P] where P=(Fo^2^+2Fc^2^)/3' was
changed to 'calc'. New tag '_refine_ls_weighting_details' was
created. The value of the new tag was set to
'w=1/[\s^2^(Fo^2^)+(0.0402P)^2^+0.0000P] where P=(Fo^2^+2Fc^2^)/3'.

Automatic conversion script
Id: cif_fix_values 3143 2015-03-26 13:38:13Z robertas 
;
_cod_original_cell_volume 12636.2(18)
_cod_original_sg_symbol_H-M 'R -3 c'
_cod_database_code 4116089

loop_
_symmetry_equiv_pos_as_xyz
'x, y, z'
'-y, x-y, z'
'-x+y, -x, z'
'y, x, -z+1/2'
'x-y, -y, -z+1/2'
'-x, -x+y, -z+1/2'
'x+2/3, y+1/3, z+1/3'
'-y+2/3, x-y+1/3, z+1/3'
'-x+y+2/3, -x+1/3, z+1/3'
'y+2/3, x+1/3, -z+5/6'
'x-y+2/3, -y+1/3, -z+5/6'
'-x+2/3, -x+y+1/3, -z+5/6'
'x+1/3, y+2/3, z+2/3'
'-y+1/3, x-y+2/3, z+2/3'
'-x+y+1/3, -x+2/3, z+2/3'
'y+1/3, x+2/3, -z+7/6'
'x-y+1/3, -y+2/3, -z+7/6'
'-x+1/3, -x+y+2/3, -z+7/6'
'-x, -y, -z'
'y, -x+y, -z'
'x-y, x, -z'
'-y, -x, z-1/2'
'-x+y, y, z-1/2'
'x, x-y, z-1/2'
'-x+2/3, -y+1/3, -z+1/3'
'y+2/3, -x+y+1/3, -z+1/3'
'x-y+2/3, x+1/3, -z+1/3'
'-y+2/3, -x+1/3, z-1/6'
'-x+y+2/3, y+1/3, z-1/6'
'x+2/3, x-y+1/3, z-1/6'
'-x+1/3, -y+2/3, -z+2/3'
'y+1/3, -x+y+2/3, -z+2/3'
'x-y+1/3, x+2/3, -z+2/3'
'-y+1/3, -x+2/3, z+1/6'
'-x+y+1/3, y+2/3, z+1/6'
'x+1/3, x-y+2/3, z+1/6'

loop_
_atom_site_aniso_label
_atom_site_aniso_U_11
_atom_site_aniso_U_22
_atom_site_aniso_U_33
_atom_site_aniso_U_23
_atom_site_aniso_U_13
_atom_site_aniso_U_12
Re1 0.0149(2) 0.0165(2) 0.0087(2) 0.0000(2) 0.0003(2) 0.0081(2)
Re2 0.0206(2) 0.0206(2) 0.0090(2) -0.0039(2) -0.0035(2) 0.0096(2)
Se1 0.0232(6) 0.0289(6) 0.0173(6) -0.0012(4) -0.0074(4) 0.0141(5)
Se2 0.0235(6) 0.0183(5) 0.0181(6) -0.0006(4) -0.0002(4) 0.0125(5)
Se3 0.0219(6) 0.0219(6) 0.0075(9) 0.000 0.000 0.0109(3)
Se4 0.0399(7) 0.0399(7) 0.0049(9) 0.000 0.000 0.0200(4)
Zn1 0.0168(6) 0.0168(6) 0.0097(8) -0.0016(3) 0.0016(3) 0.0067(7)
Zn2 0.061(2) 0.061(2) 0.025(2) 0.000 0.000 0.0304(8)
C1 0.019(5) 0.022(6) 0.025(6) 0.010(4) 0.002(5) 0.011(5)
N1 0.022(5) 0.025(5) 0.016(5) -0.004(4) 0.002(4) 0.006(4)
C2 0.023(6) 0.036(7) 0.023(6) -0.009(5) -0.005(5) 0.020(5)
N2 0.027(5) 0.039(6) 0.030(6) -0.002(5) -0.008(4) 0.018(5)
O1 0.097(8) 0.059(7) 0.037(6) 0.007(5) 0.013(6) 0.025(6)

loop_
_atom_site_label
_atom_site_type_symbol
_atom_site_fract_x
_atom_site_fract_y
_atom_site_fract_z
_atom_site_U_iso_or_equiv
_atom_site_thermal_displace_type
_atom_site_occupancy
_atom_site_calc_flag
_atom_site_refinement_flags
Re1 Re 0.09239(3) 1.00857(2) 0.132148(7) 0.01328(12) Uani 1 d .
Re2 Re 0.08372(3) 1.09252(3) 0.175738(7) 0.01704(13) Uani 1 d .
Se1 Se 0.17804(7) 1.01735(7) 0.17474(2) 0.0227(3) Uani 1 d D
Se2 Se 0.01620(7) 0.83872(6) 0.13318(2) 0.0190(2) Uani 1 d D
Se3 Se 0.0000 1.0000 0.09141(3) 0.0171(4) Uani 1 d SD
Se4 Se 0.0000 1.0000 0.21626(3) 0.0282(5) Uani 1 d S
Zn1 Zn 0.36795(9) 1.03461(9) 0.0833 0.0152(3) Uani 1 d S
Zn2 Zn 0.3333 0.6667 0.1667 0.0488(10) Uani 1 d S
C1 C 0.1948(7) 1.0174(6) 0.1074(2) 0.022(2) Uani 1 d D
N1 N 0.2514(5) 1.0207(5) 0.0938(2) 0.023(2) Uani 1 d .
C2 C 0.1741(7) 1.1916(7) 0.2023(2) 0.025(2) Uani 1 d D
N2 N 0.4444(6) 1.0896(6) 0.1151(2) 0.031(2) Uani 1 d .
O1 O 0.4027(7) 0.7811(6) 0.1413(2) 0.071(3) Uani 1 d D
O2 O 0.0620(9) 0.7286(9) 0.0833 0.074(5) Uiso 0.90 d SPD
O3 O -0.0149(16) 0.6518(16) 0.0833 0.065(8) Uiso 0.50 d SPD
O4 O -0.0925(14) 0.6564(13) 0.0743(4) 0.077(6) Uiso 0.50 d PD
O5 O 0.5544(7) 0.7952(7) 0.1150(2) 0.091(4) Uiso 1 d D
O6 O 0.4579(13) 0.9424(14) 0.1644(4) 0.089(6) Uiso 0.55 d PD
O7 O 0.3041(38) 0.9164(38) 0.1519(12) 0.131(20) Uiso 0.25 d PD

loop_
_atom_type_symbol
_atom_type_description
_atom_type_scat_dispersion_real
_atom_type_scat_dispersion_imag
_atom_type_scat_source
C C 0.0033 0.0016 'International Tables Vol C Tables 4.2.6.8 and 6.1.1.4'
H H 0.0000 0.0000 'International Tables Vol C Tables 4.2.6.8 and 6.1.1.4'
N N 0.0061 0.0033 'International Tables Vol C Tables 4.2.6.8 and 6.1.1.4'
O O 0.0106 0.0060 'International Tables Vol C Tables 4.2.6.8 and 6.1.1.4'
Zn Zn 0.2839 1.4301 'International Tables Vol C Tables 4.2.6.8 and 6.1.1.4'
Se Se -0.0929 2.2259 'International Tables Vol C Tables 4.2.6.8 and 6.1.1.4'
Re Re -1.0185 7.2310 'International Tables Vol C Tables 4.2.6.8 and 6.1.1.4'

loop_
_geom_angle_atom_site_label_1
_geom_angle_atom_site_label_2
_geom_angle_atom_site_label_3
_geom_angle
_geom_angle_site_symmetry_1
_geom_angle_site_symmetry_3
C1 Re1 Se3 91.2(3) . .
C1 Re1 Se1 92.2(3) . .
Se3 Re1 Se1 176.62(4) . .
C1 Re1 Se2 92.0(3) . 2_675
Se3 Re1 Se2 90.16(3) . 2_675
Se1 Re1 Se2 89.45(3) . 2_675
C1 Re1 Se2 91.5(3) . .
Se3 Re1 Se2 90.06(3) . .
Se1 Re1 Se2 90.13(4) . .
Se2 Re1 Se2 176.47(4) 2_675 .
C1 Re1 Re1 134.8(3) . 2_675
Se3 Re1 Re1 58.52(2) . 2_675
Se1 Re1 Re1 118.56(3) . 2_675
Se2 Re1 Re1 58.75(3) 2_675 2_675
Se2 Re1 Re1 118.58(3) . 2_675
C1 Re1 Re1 134.4(3) . 3_465
Se3 Re1 Re1 58.52(2) . 3_465
Se1 Re1 Re1 118.90(3) . 3_465
Se2 Re1 Re1 118.73(3) 2_675 3_465
Se2 Re1 Re1 58.59(3) . 3_465
Re1 Re1 Re1 60.0 2_675 3_465
C1 Re1 Re2 135.2(3) . 3_465
Se3 Re1 Re2 118.60(3) . 3_465
Se1 Re1 Re2 58.82(3) . 3_465
Se2 Re1 Re2 118.46(3) 2_675 3_465
Se2 Re1 Re2 58.49(3) . 3_465
Re1 Re1 Re2 90.046(13) 2_675 3_465
Re1 Re1 Re2 60.093(14) 3_465 3_465
C1 Re1 Re2 135.7(3) . .
Se3 Re1 Re2 118.47(3) . .
Se1 Re1 Re2 58.61(3) . .
Se2 Re1 Re2 58.49(3) 2_675 .
Se2 Re1 Re2 118.45(3) . .
Re1 Re1 Re2 59.960(14) 2_675 .
Re1 Re1 Re2 89.973(13) 3_465 .
Re2 Re1 Re2 59.97(2) 3_465 .
C2 Re2 Se4 88.5(3) . .
C2 Re2 Se2 95.0(3) . 2_675
Se4 Re2 Se2 176.45(4) . 2_675
C2 Re2 Se1 91.4(3) . .
Se4 Re2 Se1 90.16(3) . .
Se2 Re2 Se1 89.50(4) 2_675 .
C2 Re2 Se1 92.1(3) . 2_675
Se4 Re2 Se1 90.00(3) . 2_675
Se2 Re2 Se1 90.13(4) 2_675 2_675
Se1 Re2 Se1 176.52(4) . 2_675
C2 Re2 Re1 137.6(3) . 2_675
Se4 Re2 Re1 118.46(3) . 2_675
Se2 Re2 Re1 58.79(2) 2_675 2_675
Se1 Re2 Re1 118.49(3) . 2_675
Se1 Re2 Re1 58.52(3) 2_675 2_675
C2 Re2 Re2 132.3(3) . 3_465
Se4 Re2 Re2 58.39(2) . 3_465
Se2 Re2 Re2 118.58(3) 2_675 3_465
Se1 Re2 Re2 58.79(3) . 3_465
Se1 Re2 Re2 118.53(3) 2_675 3_465
Re1 Re2 Re2 90.028(13) 2_675 3_465
C2 Re2 Re2 132.7(3) . 2_675
Se4 Re2 Re2 58.39(2) . 2_675
Se2 Re2 Re2 118.86(3) 2_675 2_675
Se1 Re2 Re2 118.78(3) . 2_675
Se1 Re2 Re2 58.55(3) 2_675 2_675
Re1 Re2 Re2 60.084(15) 2_675 2_675
Re2 Re2 Re2 60.0 3_465 2_675
C2 Re2 Re1 137.2(3) . .
Se4 Re2 Re1 118.33(3) . .
Se2 Re2 Re1 58.64(3) 2_675 .
Se1 Re2 Re1 58.55(3) . .
Se1 Re2 Re1 118.46(3) 2_675 .
Re1 Re2 Re1 59.95(2) 2_675 .
Re2 Re2 Re1 59.953(15) 3_465 .
Re2 Re2 Re1 89.956(13) 2_675 .
Re1 Se1 Re2 62.85(3) . .
Re1 Se1 Re2 62.67(3) . 3_465
Re2 Se1 Re2 62.66(3) . 3_465
Re2 Se2 Re1 62.87(3) 3_465 3_465
Re2 Se2 Re1 62.72(3) 3_465 .
Re1 Se2 Re1 62.66(3) 3_465 .
Re1 Se3 Re1 62.95(4) 2_675 .
Re1 Se3 Re1 62.95(4) 2_675 3_465
Re1 Se3 Re1 62.95(4) . 3_465
Re2 Se4 Re2 63.21(4) 3_465 2_675
Re2 Se4 Re2 63.21(4) 3_465 .
Re2 Se4 Re2 63.21(4) 2_675 .
N2 Zn1 N2 109.6(5) 16_454 .
N2 Zn1 N1 104.2(3) 16_454 16_454
N2 Zn1 N1 114.4(3) . 16_454
N2 Zn1 N1 114.4(3) 16_454 .
N2 Zn1 N1 104.2(3) . .
N1 Zn1 N1 110.3(5) 16_454 .
O1 Zn2 O1 91.2(4) 27 2_665
O1 Zn2 O1 179.994(3) 27 3_565
O1 Zn2 O1 88.8(4) 2_665 3_565
O1 Zn2 O1 88.7(3) 27 26_455
O1 Zn2 O1 179.992(2) 2_665 26_455
O1 Zn2 O1 91.2(4) 3_565 26_455
O1 Zn2 O1 88.7(3) 27 25_565
O1 Zn2 O1 91.2(4) 2_665 25_565
O1 Zn2 O1 91.2(4) 3_565 25_565
O1 Zn2 O1 88.7(4) 26_455 25_565
O1 Zn2 O1 91.3(4) 27 .
O1 Zn2 O1 88.8(4) 2_665 .
O1 Zn2 O1 88.8(3) 3_565 .
O1 Zn2 O1 91.3(4) 26_455 .
O1 Zn2 O1 179.999(2) 25_565 .
N1 C1 Re1 178.6(8) . .
C1 N1 Zn1 159.7(8) . .
N2 C2 Re2 176.3(10) 25_575 .
C2 N2 Zn1 163.0(9) 25_575 .

loop_
_geom_bond_atom_site_label_1
_geom_bond_atom_site_label_2
_geom_bond_distance
_geom_bond_site_symmetry_2
Re1 C1 2.084(10) .
Re1 Se3 2.5210(13) .
Re1 Se1 2.5278(10) .
Re1 Se2 2.5296(10) 2_675
Re1 Se2 2.5337(10) .
Re1 Re1 2.6327(7) 2_675
Re1 Re1 2.6327(7) 3_465
Re1 Re2 2.6333(5) 3_465
Re1 Re2 2.6366(5) .
Re2 C2 2.094(11) .
Re2 Se4 2.5129(14) .
Re2 Se2 2.5257(11) 2_675
Re2 Se1 2.5294(11) .
Re2 Se1 2.5359(11) 2_675
Re2 Re1 2.6331(5) 2_675
Re2 Re2 2.6337(7) 3_465
Re2 Re2 2.6338(7) 2_675
Se1 Re2 2.5360(11) 3_465
Se2 Re2 2.5259(11) 3_465
Se2 Re1 2.5295(10) 3_465
Se3 Re1 2.5210(13) 2_675
Se3 Re1 2.5210(13) 3_465
Se4 Re2 2.5126(14) 3_465
Se4 Re2 2.5127(14) 2_675
Zn1 N2 1.959(9) 16_454
Zn1 N2 1.959(9) .
Zn1 N1 1.964(8) 16_454
Zn1 N1 1.964(8) .
Zn2 O1 2.126(9) 27
Zn2 O1 2.125(9) 2_665
Zn2 O1 2.125(9) 3_565
Zn2 O1 2.126(9) 26_455
Zn2 O1 2.126(9) 25_565
Zn2 O1 2.126(9) .
C1 N1 1.162(12) .
C2 N2 1.170(13) 25_575
N2 C2 1.170(13) 25_575
